data_2235987
loop_
_publ_author_name
'Chaithanya, U.'
'Foro, Sabine'
'Gowda, B. Thimme'

_publ_section_title
;
 <i>N</i>-(2-Chlorophenyl)-2-nitrobenzenesulfonamide
;
_journal_coeditor_code SJ5261
_journal_issue 8
_journal_name_full 'Acta Crystallographica Section E'
_journal_page_first o2575
_journal_paper_doi 10.1107/S1600536812033107
_journal_volume 68
_journal_year 2012
_chemical_formula_iupac 'C12 H9 Cl N2 O4 S'
_chemical_formula_moiety 'C12 H9 Cl N2 O4 S'
_chemical_formula_sum 'C12 H9 Cl N2 O4 S'
_chemical_formula_weight 312.72
_chemical_name_systematic
;
<i>N</i>-(2-Chlorophenyl)-2-nitrobenzenesulfonamide
;
_space_group_IT_number 14
_symmetry_cell_setting monoclinic
_symmetry_space_group_name_Hall '-P 2ybc'
_symmetry_space_group_name_H-M 'P 1 21/c 1'
_atom_sites_solution_hydrogens geom
_atom_sites_solution_primary direct
_atom_sites_solution_secondary difmap
_audit_creation_method SHELXL-97
_cell_angle_alpha 90.00
_cell_angle_beta 108.660(10)
_cell_angle_gamma 90.00
_cell_formula_units_Z 4
_cell_length_a 9.2477(9)
_cell_length_b 15.2930(10)
_cell_length_c 10.4671(9)
_cell_measurement_reflns_used 2659
_cell_measurement_temperature 293(2)
_cell_measurement_theta_max 27.94
_cell_measurement_theta_min 2.57
_cell_volume 1402.5(2)
_computing_cell_refinement
;
CrysAlis CCD (Oxford Diffraction, 2009)
;
_computing_data_collection
;
CrysAlis CCD (Oxford Diffraction, 2009)
;
_computing_data_reduction
;
CrysAlis RED (Oxford Diffraction, 2009)
;
_computing_molecular_graphics 'PLATON (Spek, 2009)'
_computing_publication_material 'SHELXL97 (Sheldrick, 2008)'
_computing_structure_refinement 'SHELXL97 (Sheldrick, 2008)'
_computing_structure_solution 'SHELXS97 (Sheldrick, 2008)'
_diffrn_ambient_temperature 293(2)
_diffrn_measured_fraction_theta_full 0.993
_diffrn_measured_fraction_theta_max 0.993
_diffrn_measurement_device_type
;
Oxford Diffraction Xcalibur diffractometer with a Sapphire CCD detector
;
_diffrn_measurement_method
;
Rotation method data acquisition using \w scans
;
_diffrn_radiation_monochromator graphite
_diffrn_radiation_source 'fine-focus sealed tube'
_diffrn_radiation_type MoK\a
_diffrn_radiation_wavelength 0.71073
_diffrn_reflns_av_R_equivalents 0.0129
_diffrn_reflns_av_sigmaI/netI 0.0199
_diffrn_reflns_limit_h_max 11
_diffrn_reflns_limit_h_min -10
_diffrn_reflns_limit_k_max 19
_diffrn_reflns_limit_k_min -10
_diffrn_reflns_limit_l_max 8
_diffrn_reflns_limit_l_min -13
_diffrn_reflns_number 5456
_diffrn_reflns_theta_full 26.37
_diffrn_reflns_theta_max 26.37
_diffrn_reflns_theta_min 2.66
_diffrn_standards_number 0
_exptl_absorpt_coefficient_mu 0.434
_exptl_absorpt_correction_T_max 0.9338
_exptl_absorpt_correction_T_min 0.8454
_exptl_absorpt_correction_type multi-scan
_exptl_absorpt_process_details
;
(CrysAlis RED; Oxford Diffraction, 2009)
;
_exptl_crystal_colour colourless
_exptl_crystal_density_diffrn 1.481
_exptl_crystal_density_method 'not measured'
_exptl_crystal_description prism
_exptl_crystal_F_000 640
_exptl_crystal_size_max 0.40
_exptl_crystal_size_mid 0.32
_exptl_crystal_size_min 0.16
_refine_diff_density_max 0.234
_refine_diff_density_min -0.369
_refine_ls_extinction_method none
_refine_ls_goodness_of_fit_ref 1.128
_refine_ls_hydrogen_treatment mixed
_refine_ls_matrix_type full
_refine_ls_number_parameters 184
_refine_ls_number_reflns 2847
_refine_ls_number_restraints 1
_refine_ls_restrained_S_all 1.128
_refine_ls_R_factor_all 0.0576
_refine_ls_R_factor_gt 0.0430
_refine_ls_shift/su_max 0.001
_refine_ls_shift/su_mean 0.000
_refine_ls_structure_factor_coef Fsqd
_refine_ls_weighting_details 'calc w=1/[\s^2^(Fo^2^)+(0.0298P)^2^+1.0512P] where P=(Fo^2^+2Fc^2^)/3'
_refine_ls_weighting_scheme calc
_refine_ls_wR_factor_gt 0.0908
_refine_ls_wR_factor_ref 0.0981
_reflns_number_gt 2331
_reflns_number_total 2847
_reflns_threshold_expression I>2\s(I)
_cod_data_source_file sj5261.cif
_cod_data_source_block I
_cod_original_sg_symbol_H-M 'P 21/c'
_cod_database_code 2235987
_cod_database_fobs_code 2235987

loop_
_symmetry_equiv_pos_as_xyz
'x, y, z'
'-x, y+1/2, -z+1/2'
'-x, -y, -z'
'x, -y-1/2, z-1/2'

loop_
_atom_site_type_symbol
_atom_site_label
_atom_site_fract_x
_atom_site_fract_y
_atom_site_fract_z
_atom_site_U_iso_or_equiv
_atom_site_adp_type
_atom_site_calc_flag
_atom_site_refinement_flags
_atom_site_occupancy
_atom_site_symmetry_multiplicity
C C1 0.3704(3) 0.90407(15) 0.1498(2) 0.0399(5) Uani d . 1 1
C C2 0.4480(3) 0.97153(16) 0.2333(3) 0.0453(6) Uani d . 1 1
C C3 0.4168(4) 1.0576(2) 0.1994(4) 0.0742(10) Uani d . 1 1
H H3 0.4712 1.1017 0.2556 0.089 Uiso calc R 1 1
C C4 0.3045(5) 1.0777(2) 0.0816(4) 0.1019(15) Uani d . 1 1
H H4 0.2812 1.1360 0.0583 0.122 Uiso calc R 1 1
C C5 0.2257(5) 1.0125(3) -0.0026(4) 0.0996(14) Uani d . 1 1
H H5 0.1492 1.0269 -0.0821 0.120 Uiso calc R 1 1
C C6 0.2596(4) 0.9256(2) 0.0303(3) 0.0654(8) Uani d . 1 1
H H6 0.2078 0.8817 -0.0280 0.079 Uiso calc R 1 1
C C7 0.1554(2) 0.74776(15) 0.2396(2) 0.0339(5) Uani d . 1 1
C C8 0.0533(3) 0.80681(15) 0.2644(2) 0.0393(5) Uani d . 1 1
C C9 -0.1011(3) 0.7882(2) 0.2248(3) 0.0555(7) Uani d . 1 1
H H9 -0.1683 0.8267 0.2453 0.067 Uiso calc R 1 1
C C10 -0.1544(3) 0.7124(2) 0.1549(3) 0.0667(8) Uani d . 1 1
H H10 -0.2584 0.7002 0.1266 0.080 Uiso calc R 1 1
C C11 -0.0550(3) 0.6547(2) 0.1267(3) 0.0621(8) Uani d . 1 1
H H11 -0.0922 0.6042 0.0777 0.075 Uiso calc R 1 1
C C12 0.0997(3) 0.67125(17) 0.1705(3) 0.0469(6) Uani d . 1 1
H H12 0.1667 0.6310 0.1537 0.056 Uiso calc R 1 1
N N1 0.3166(2) 0.76256(13) 0.28819(18) 0.0343(4) Uani d D 1 1
H H1N 0.353(3) 0.7839(15) 0.3657(18) 0.041 Uiso d D 1 1
N N2 0.5643(3) 0.95397(14) 0.3642(2) 0.0514(6) Uani d . 1 1
O O1 0.3492(2) 0.74417(12) 0.06758(17) 0.0559(5) Uani d . 1 1
O O2 0.56839(19) 0.78488(12) 0.2647(2) 0.0550(5) Uani d . 1 1
O O3 0.5276(2) 0.91073(14) 0.44578(19) 0.0627(5) Uani d . 1 1
O O4 0.6898(3) 0.98600(16) 0.3829(3) 0.0893(8) Uani d . 1 1
Cl Cl1 0.11837(8) 0.90467(4) 0.34591(7) 0.05248(19) Uani d . 1 1
S S1 0.41059(7) 0.79209(4) 0.18966(6) 0.03658(16) Uani d . 1 1

loop_
_atom_site_aniso_label
_atom_site_aniso_U_11
_atom_site_aniso_U_22
_atom_site_aniso_U_33
_atom_site_aniso_U_12
_atom_site_aniso_U_13
_atom_site_aniso_U_23
C1 0.0484(13) 0.0379(12) 0.0350(12) -0.0023(11) 0.0155(11) 0.0014(10)
C2 0.0540(15) 0.0361(13) 0.0442(14) -0.0040(11) 0.0134(12) 0.0013(11)
C3 0.100(3) 0.0369(15) 0.074(2) -0.0043(16) 0.011(2) 0.0045(15)
C4 0.143(4) 0.0470(19) 0.089(3) 0.012(2) 0.000(3) 0.0246(19)
C5 0.127(3) 0.076(3) 0.063(2) 0.014(2) -0.016(2) 0.027(2)
C6 0.082(2) 0.0601(18) 0.0405(15) -0.0023(16) 0.0012(15) 0.0051(14)
C7 0.0377(12) 0.0358(12) 0.0304(11) -0.0014(9) 0.0139(10) 0.0016(9)
C8 0.0421(13) 0.0392(13) 0.0388(12) 0.0001(10) 0.0159(11) 0.0020(10)
C9 0.0423(14) 0.0621(18) 0.0660(18) 0.0035(13) 0.0228(13) 0.0020(15)
C10 0.0417(15) 0.077(2) 0.081(2) -0.0157(15) 0.0193(15) -0.0068(18)
C11 0.0594(17) 0.0566(17) 0.070(2) -0.0251(15) 0.0206(16) -0.0159(15)
C12 0.0536(15) 0.0398(13) 0.0512(15) -0.0050(11) 0.0221(13) -0.0055(11)
N1 0.0365(10) 0.0405(11) 0.0274(9) -0.0006(8) 0.0124(8) -0.0025(8)
N2 0.0530(13) 0.0391(12) 0.0546(14) -0.0058(10) 0.0065(11) -0.0084(11)
O1 0.0866(14) 0.0501(10) 0.0439(10) -0.0153(10) 0.0391(10) -0.0172(8)
O2 0.0391(9) 0.0486(11) 0.0826(13) 0.0060(8) 0.0268(9) -0.0022(10)
O3 0.0725(13) 0.0634(13) 0.0454(11) 0.0022(11) 0.0095(10) 0.0042(10)
O4 0.0606(14) 0.0777(16) 0.108(2) -0.0295(12) -0.0037(13) 0.0032(14)
Cl1 0.0585(4) 0.0417(3) 0.0616(4) 0.0036(3) 0.0253(3) -0.0108(3)
S1 0.0433(3) 0.0341(3) 0.0387(3) -0.0010(2) 0.0221(3) -0.0057(2)

loop_
_atom_type_symbol
_atom_type_description
_atom_type_scat_dispersion_real
_atom_type_scat_dispersion_imag
_atom_type_scat_source
C C 0.0033 0.0016 'International Tables Vol C Tables 4.2.6.8 and 6.1.1.4'
H H 0.0000 0.0000 'International Tables Vol C Tables 4.2.6.8 and 6.1.1.4'
N N 0.0061 0.0033 'International Tables Vol C Tables 4.2.6.8 and 6.1.1.4'
O O 0.0106 0.0060 'International Tables Vol C Tables 4.2.6.8 and 6.1.1.4'
Cl Cl 0.1484 0.1585 'International Tables Vol C Tables 4.2.6.8 and 6.1.1.4'
S S 0.1246 0.1234 'International Tables Vol C Tables 4.2.6.8 and 6.1.1.4'

loop_
_geom_angle_atom_site_label_1
_geom_angle_atom_site_label_2
_geom_angle_atom_site_label_3
_geom_angle
C6 C1 C2 118.5(2)
C6 C1 S1 118.8(2)
C2 C1 S1 122.70(19)
C3 C2 C1 121.7(3)
C3 C2 N2 116.6(2)
C1 C2 N2 121.7(2)
C4 C3 C2 119.0(3)
C4 C3 H3 120.5
C2 C3 H3 120.5
C3 C4 C5 120.5(3)
C3 C4 H4 119.7
C5 C4 H4 119.7
C4 C5 C6 120.4(3)
C4 C5 H5 119.8
C6 C5 H5 119.8
C1 C6 C5 119.9(3)
C1 C6 H6 120.1
C5 C6 H6 120.1
C12 C7 C8 119.0(2)
C12 C7 N1 119.4(2)
C8 C7 N1 121.6(2)
C9 C8 C7 120.5(2)
C9 C8 Cl1 119.2(2)
C7 C8 Cl1 120.26(18)
C10 C9 C8 119.5(3)
C10 C9 H9 120.2
C8 C9 H9 120.2
C11 C10 C9 120.3(3)
C11 C10 H10 119.8
C9 C10 H10 119.8
C10 C11 C12 120.4(3)
C10 C11 H11 119.8
C12 C11 H11 119.8
C11 C12 C7 120.1(2)
C11 C12 H12 119.9
C7 C12 H12 119.9
C7 N1 S1 122.05(15)
C7 N1 H1N 116.9(17)
S1 N1 H1N 112.4(17)
O3 N2 O4 125.1(3)
O3 N2 C2 118.0(2)
O4 N2 C2 116.9(2)
O2 S1 O1 119.96(12)
O2 S1 N1 107.04(11)
O1 S1 N1 106.75(10)
O2 S1 C1 107.77(11)
O1 S1 C1 107.01(12)
N1 S1 C1 107.80(11)

loop_
_geom_bond_atom_site_label_1
_geom_bond_atom_site_label_2
_geom_bond_distance
C1 C6 1.379(4)
C1 C2 1.393(3)
C1 S1 1.774(2)
C2 C3 1.370(4)
C2 N2 1.471(3)
C3 C4 1.370(5)
C3 H3 0.9300
C4 C5 1.375(5)
C4 H4 0.9300
C5 C6 1.384(5)
C5 H5 0.9300
C6 H6 0.9300
C7 C12 1.385(3)
C7 C8 1.390(3)
C7 N1 1.431(3)
C8 C9 1.383(3)
C8 Cl1 1.732(2)
C9 C10 1.375(4)
C9 H9 0.9300
C10 C11 1.373(4)
C10 H10 0.9300
C11 C12 1.379(4)
C11 H11 0.9300
C12 H12 0.9300
N1 S1 1.6114(18)
N1 H1N 0.838(16)
N2 O3 1.211(3)
N2 O4 1.216(3)
O1 S1 1.4241(17)
O2 S1 1.4230(18)

loop_
_geom_hbond_atom_site_label_D
_geom_hbond_atom_site_label_H
_geom_hbond_atom_site_label_A
_geom_hbond_site_symmetry_A
_geom_hbond_distance_DH
_geom_hbond_distance_HA
_geom_hbond_distance_DA
_geom_hbond_angle_DHA
N1 H1N O1 4_576 0.838(16) 2.17(2) 2.844(2) 138(2)
N1 H1N O3 . 0.838(16) 2.49(2) 3.099(3) 130(2)

loop_
_geom_torsion_atom_site_label_1
_geom_torsion_atom_site_label_2
_geom_torsion_atom_site_label_3
_geom_torsion_atom_site_label_4
_geom_torsion
C6 C1 C2 C3 0.0(4)
S1 C1 C2 C3 178.9(2)
C6 C1 C2 N2 178.1(3)
S1 C1 C2 N2 -3.0(4)
C1 C2 C3 C4 1.2(5)
N2 C2 C3 C4 -177.0(4)
C2 C3 C4 C5 -1.0(7)
C3 C4 C5 C6 -0.4(8)
C2 C1 C6 C5 -1.4(5)
S1 C1 C6 C5 179.7(3)
C4 C5 C6 C1 1.6(7)
C12 C7 C8 C9 2.1(4)
N1 C7 C8 C9 -175.4(2)
C12 C7 C8 Cl1 -178.01(18)
N1 C7 C8 Cl1 4.5(3)
C7 C8 C9 C10 -2.9(4)
Cl1 C8 C9 C10 177.2(2)
C8 C9 C10 C11 1.2(5)
C9 C10 C11 C12 1.3(5)
C10 C11 C12 C7 -2.2(4)
C8 C7 C12 C11 0.4(4)
N1 C7 C12 C11 178.0(2)
C12 C7 N1 S1 76.6(3)
C8 C7 N1 S1 -105.9(2)
C3 C2 N2 O3 121.6(3)
C1 C2 N2 O3 -56.6(3)
C3 C2 N2 O4 -56.8(4)
C1 C2 N2 O4 125.0(3)
C7 N1 S1 O2 -169.32(17)
C7 N1 S1 O1 -39.7(2)
C7 N1 S1 C1 75.0(2)
C6 C1 S1 O2 147.7(2)
C2 C1 S1 O2 -31.2(2)
C6 C1 S1 O1 17.4(3)
C2 C1 S1 O1 -161.5(2)
C6 C1 S1 N1 -97.1(2)
C2 C1 S1 N1 84.0(2)

loop_
_cod_related_entry_id
_cod_related_entry_database
_cod_related_entry_code
1 ChemSpider 651114
